data_9012804
loop_
_publ_author_name
'Garcia-Garcia F J'
'Larsson, A. K.'
'Noren, L.'
'Withers, R. L.'

_publ_section_title
;
 The crystal structures of Co3Se4 and Co7Se8
 Note: powder refinement
;
_journal_name_full 'Solid State Sciences'
_journal_page_first 725
_journal_page_last 733
_journal_paper_doi 10.1016/j.solidstatesciences.2004.03.030
_journal_volume 6
_journal_year 2004
_chemical_formula_structural Co3Se4
_chemical_formula_sum 'Co3 Se4'
_space_group_IT_number 12
_symmetry_space_group_name_Hall '-C 2y'
_symmetry_space_group_name_H-M 'C 1 2/m 1'
_cell_angle_alpha 90
_cell_angle_beta 119.325
_cell_angle_gamma 90
_cell_length_a 11.9309
_cell_length_b 3.5732
_cell_length_c 6.1359
_cell_formula_units_Z 2
_cell_volume 228.062
_database_code_amcsd 0015523
_exptl_crystal_density_diffrn 7.174
_cod_original_formula_sum 'Se4 Co3'
_cod_database_code 9012804
_amcsd_formula_title Co3Se4

loop_
_space_group_symop_operation_xyz
x,y,z
1/2+x,1/2+y,z
x,-y,z
1/2+x,1/2-y,z
-x,y,-z
1/2-x,1/2+y,-z
-x,-y,-z
1/2-x,1/2-y,-z

loop_
_atom_site_label
_atom_site_fract_x
_atom_site_fract_y
_atom_site_fract_z
_atom_site_U_iso_or_equiv
Se1 0.61810 0.00000 0.95900 0.00640
Se2 0.13460 0.00000 0.46000 0.00640
Co1 0.00000 0.50000 0.50000 0.00900
Co2 0.75670 0.00000 0.77800 0.00900

loop_
_cod_related_entry_id
_cod_related_entry_database
_cod_related_entry_code
1 AMCSD 0015523
